data_2232933
loop_
_publ_author_name
'Zeng, Juxiang'
'Tang, Guodong'
'Wei, Changmei'

_publ_section_title
;
 <i>catena</i>-Poly[[tetrakis(hexamethylphosphoramide-\k<i>O</i>)bis(nitrato-\k^2^<i>O</i>,<i>O</i>')holmium(III)]
 [silver(I)-di-\m-sulfido-tungstate(VI)-di-\m-sulfido]]
;
_journal_coeditor_code RZ2661
_journal_issue 12
_journal_name_full 'Acta Crystallographica Section E'
_journal_page_first m1724
_journal_page_last m1725
_journal_paper_doi 10.1107/S1600536811046460
_journal_volume 67
_journal_year 2011
_chemical_formula_iupac '[Ho (N O3)2 (C6 H18 N3 O P)4] [Ag W S4]'
_chemical_formula_moiety 'C24 H72 Ho N14 O10 P4 +, Ag S4 W -'
_chemical_formula_sum 'C24 H72 Ag Ho N14 O10 P4 S4 W'
_chemical_formula_weight 1425.76
_chemical_name_systematic
;<i>catena</i>-Poly[[tetrakis(hexamethylphosphoramide-\k<i>O</i>)bis(nitrato-
\k^2^<i>O</i>,<i>O</i>')holmium(III)]
[silver(I)-di-\m-sulfido-tungstate(VI)-di-\m-sulfido]]
;
_space_group_IT_number 14
_symmetry_cell_setting monoclinic
_symmetry_space_group_name_Hall '-P 2ybc'
_symmetry_space_group_name_H-M 'P 1 21/c 1'
_atom_sites_solution_hydrogens geom
_atom_sites_solution_primary direct
_atom_sites_solution_secondary difmap
_audit_creation_method 'SHELXTL (Sheldrick, 2008)'
_cell_angle_alpha 90.00
_cell_angle_beta 90.88(3)
_cell_angle_gamma 90.00
_cell_formula_units_Z 4
_cell_length_a 15.767(3)
_cell_length_b 29.616(6)
_cell_length_c 11.383(2)
_cell_measurement_reflns_used 22657
_cell_measurement_temperature 173(2)
_cell_measurement_theta_max 29.1095
_cell_measurement_theta_min 3.6458
_cell_volume 5314.7(17)
_computing_cell_refinement 'CrystalClear (Rigaku, 2008)'
_computing_data_collection 'CrystalClear (Rigaku, 2008)'
_computing_data_reduction 'CrystalClear (Rigaku, 2008)'
_computing_molecular_graphics 'SHELXTL (Sheldrick, 2008)'
_computing_publication_material 'SHELXTL (Sheldrick, 2008)'
_computing_structure_refinement 'SHELXTL (Sheldrick, 2008)'
_computing_structure_solution 'SHELXTL (Sheldrick, 2008)'
_diffrn_ambient_temperature 173(2)
_diffrn_measured_fraction_theta_full 0.992
_diffrn_measured_fraction_theta_max 0.992
_diffrn_measurement_device_type 'Rigaku Mercury2'
_diffrn_measurement_method dtprofit.ref
_diffrn_radiation_monochromator graphite
_diffrn_radiation_source 'fine-focus sealed tube'
_diffrn_radiation_type MoK\a
_diffrn_radiation_wavelength 0.71073
_diffrn_reflns_av_R_equivalents 0.0237
_diffrn_reflns_av_sigmaI/netI 0.0309
_diffrn_reflns_limit_h_max 18
_diffrn_reflns_limit_h_min -17
_diffrn_reflns_limit_k_max 30
_diffrn_reflns_limit_k_min -35
_diffrn_reflns_limit_l_max 13
_diffrn_reflns_limit_l_min -10
_diffrn_reflns_number 24559
_diffrn_reflns_theta_full 25.35
_diffrn_reflns_theta_max 25.35
_diffrn_reflns_theta_min 3.65
_diffrn_standards_decay_% 0
_diffrn_standards_interval_time 0
_diffrn_standards_number 0
_exptl_absorpt_coefficient_mu 4.331
_exptl_absorpt_correction_T_max 0.648
_exptl_absorpt_correction_T_min 0.463
_exptl_absorpt_correction_type multi-scan
_exptl_absorpt_process_details '(CrystalClear; Rigaku, 2008)'
_exptl_crystal_colour orange
_exptl_crystal_density_diffrn 1.782
_exptl_crystal_density_method 'not measured'
_exptl_crystal_description block
_exptl_crystal_F_000 2824
_exptl_crystal_size_max 0.18
_exptl_crystal_size_mid 0.15
_exptl_crystal_size_min 0.1
_refine_diff_density_max 0.871
_refine_diff_density_min -0.859
_refine_ls_extinction_method none
_refine_ls_goodness_of_fit_ref 1.033
_refine_ls_hydrogen_treatment constr
_refine_ls_matrix_type full
_refine_ls_number_parameters 532
_refine_ls_number_reflns 9655
_refine_ls_number_restraints 0
_refine_ls_restrained_S_all 1.033
_refine_ls_R_factor_all 0.0342
_refine_ls_R_factor_gt 0.0309
_refine_ls_shift/su_max 0.001
_refine_ls_shift/su_mean 0.000
_refine_ls_structure_factor_coef Fsqd
_refine_ls_weighting_details 'calc w=1/[\s^2^(Fo^2^)+(0.0300P)^2^+16.6944P] where P=(Fo^2^+2Fc^2^)/3'
_refine_ls_weighting_scheme calc
_refine_ls_wR_factor_gt 0.0697
_refine_ls_wR_factor_ref 0.0725
_reflns_number_gt 8942
_reflns_number_total 9655
_reflns_threshold_expression I>2sigma(I)
_cod_data_source_file rz2661.cif
_cod_data_source_block I
_cod_original_sg_symbol_H-M 'P 21/c'
_cod_database_code 2232933
_cod_database_fobs_code 2232933

loop_
_symmetry_equiv_pos_as_xyz
'x, y, z'
'-x, y+1/2, -z+1/2'
'-x, -y, -z'
'x, -y-1/2, z-1/2'

loop_
_atom_site_type_symbol
_atom_site_label
_atom_site_fract_x
_atom_site_fract_y
_atom_site_fract_z
_atom_site_U_iso_or_equiv
_atom_site_adp_type
_atom_site_calc_flag
_atom_site_refinement_flags
_atom_site_occupancy
_atom_site_symmetry_multiplicity
Ho Ho1 0.738176(12) 0.082625(6) 0.827842(18) 0.01998(6) Uani d . 1 1
P P1 0.69903(8) -0.03034(4) 0.69978(12) 0.0288(3) Uani d . 1 1
P P2 0.52206(7) 0.13270(4) 0.82148(11) 0.0276(3) Uani d . 1 1
P P3 0.79412(10) 0.14676(5) 1.09606(12) 0.0386(3) Uani d . 1 1
P P4 0.95858(7) 0.09616(4) 0.73141(12) 0.0284(3) Uani d . 1 1
O O1 0.7068(2) 0.01807(10) 0.7291(3) 0.0276(7) Uani d . 1 1
O O2 0.60328(19) 0.10691(11) 0.8233(3) 0.0284(7) Uani d . 1 1
O O3 0.7724(2) 0.12690(11) 0.9803(3) 0.0311(8) Uani d . 1 1
O O4 0.87641(19) 0.08053(11) 0.7803(3) 0.0314(8) Uani d . 1 1
O O5 0.8019(2) 0.02693(11) 0.9646(3) 0.0312(8) Uani d . 1 1
O O6 0.6691(2) 0.04086(11) 0.9882(3) 0.0304(8) Uani d . 1 1
O O7 0.7370(3) 0.00123(14) 1.1197(4) 0.0522(11) Uani d . 1 1
O O8 0.7241(2) 0.10309(11) 0.6201(3) 0.0317(8) Uani d . 1 1
O O9 0.7525(2) 0.15801(11) 0.7384(3) 0.0325(8) Uani d . 1 1
O O10 0.7262(3) 0.17165(15) 0.5536(4) 0.0666(14) Uani d . 1 1
N N1 0.7363(3) 0.02232(14) 1.0272(4) 0.0324(10) Uani d . 1 1
N N2 0.7346(3) 0.14521(14) 0.6350(4) 0.0359(10) Uani d . 1 1
N N3 0.7204(3) -0.03686(14) 0.5597(4) 0.0368(10) Uani d . 1 1
N N4 0.6062(3) -0.04810(17) 0.7393(5) 0.0501(13) Uani d . 1 1
N N5 0.7649(3) -0.06527(15) 0.7670(4) 0.0445(12) Uani d . 1 1
N N6 0.5229(3) 0.17284(15) 0.9200(5) 0.0438(12) Uani d . 1 1
N N7 0.4446(2) 0.09754(15) 0.8481(4) 0.0322(10) Uani d . 1 1
N N8 0.5064(3) 0.15650(19) 0.6950(4) 0.0490(13) Uani d . 1 1
N N9 0.8961(4) 0.13875(19) 1.1241(6) 0.0706(19) Uani d . 1 1
N N10 0.7739(4) 0.20017(15) 1.0948(4) 0.0511(14) Uani d . 1 1
N N11 0.7405(4) 0.12367(19) 1.1984(5) 0.0657(17) Uani d . 1 1
N N12 1.0341(3) 0.07042(16) 0.8029(4) 0.0413(12) Uani d . 1 1
N N13 0.9834(3) 0.14887(15) 0.7386(5) 0.0466(12) Uani d . 1 1
N N14 0.9564(3) 0.08651(18) 0.5892(4) 0.0455(12) Uani d . 1 1
C C1 0.6968(4) -0.0020(2) 0.4761(5) 0.0538(16) Uani d . 1 1
H H1A 0.7137 -0.0109 0.3988 0.081 Uiso calc R 1 1
H H1B 0.7247 0.0257 0.4972 0.081 Uiso calc R 1 1
H H1C 0.6365 0.0023 0.4768 0.081 Uiso calc R 1 1
C C2 0.7255(4) -0.0825(2) 0.5080(6) 0.0507(16) Uani d . 1 1
H H2A 0.7383 -0.0801 0.4261 0.076 Uiso calc R 1 1
H H2B 0.6722 -0.0977 0.5168 0.076 Uiso calc R 1 1
H H2C 0.7694 -0.0994 0.5475 0.076 Uiso calc R 1 1
C C3 0.5353(4) -0.0168(2) 0.7485(7) 0.0609(19) Uani d . 1 1
H H3A 0.4856 -0.0330 0.7718 0.091 Uiso calc R 1 1
H H3B 0.5249 -0.0028 0.6737 0.091 Uiso calc R 1 1
H H3C 0.5487 0.0059 0.8060 0.091 Uiso calc R 1 1
C C4 0.5810(5) -0.0956(2) 0.7216(7) 0.075(2) Uani d . 1 1
H H4A 0.5241 -0.0999 0.7483 0.113 Uiso calc R 1 1
H H4B 0.6188 -0.1149 0.7654 0.113 Uiso calc R 1 1
H H4C 0.5836 -0.1030 0.6396 0.113 Uiso calc R 1 1
C C5 0.7544(6) -0.0812(3) 0.8849(7) 0.078(2) Uani d . 1 1
H H5A 0.8006 -0.1008 0.9059 0.117 Uiso calc R 1 1
H H5B 0.7019 -0.0974 0.8900 0.117 Uiso calc R 1 1
H H5C 0.7536 -0.0559 0.9378 0.117 Uiso calc R 1 1
C C6 0.8534(5) -0.0682(3) 0.7348(8) 0.079(2) Uani d . 1 1
H H6A 0.8816 -0.0902 0.7835 0.119 Uiso calc R 1 1
H H6B 0.8800 -0.0393 0.7457 0.119 Uiso calc R 1 1
H H6C 0.8572 -0.0770 0.6539 0.119 Uiso calc R 1 1
C C7 0.4540(4) 0.1829(2) 0.9993(6) 0.0592(18) Uani d . 1 1
H H7A 0.4698 0.2080 1.0486 0.089 Uiso calc R 1 1
H H7B 0.4428 0.1570 1.0472 0.089 Uiso calc R 1 1
H H7C 0.4040 0.1906 0.9544 0.089 Uiso calc R 1 1
C C8 0.5899(4) 0.2076(2) 0.9181(7) 0.065(2) Uani d . 1 1
H H8A 0.5815 0.2286 0.9811 0.097 Uiso calc R 1 1
H H8B 0.5875 0.2234 0.8445 0.097 Uiso calc R 1 1
H H8C 0.6444 0.1935 0.9275 0.097 Uiso calc R 1 1
C C9 0.3567(3) 0.1067(2) 0.8122(5) 0.0475(15) Uani d . 1 1
H H9A 0.3211 0.0822 0.8365 0.071 Uiso calc R 1 1
H H9B 0.3532 0.1097 0.7283 0.071 Uiso calc R 1 1
H H9C 0.3379 0.1342 0.8482 0.071 Uiso calc R 1 1
C C10 0.4535(3) 0.0645(2) 0.9432(5) 0.0416(13) Uani d . 1 1
H H10A 0.4028 0.0467 0.9474 0.062 Uiso calc R 1 1
H H10B 0.4625 0.0800 1.0164 0.062 Uiso calc R 1 1
H H10C 0.5010 0.0452 0.9283 0.062 Uiso calc R 1 1
C C11 0.4636(5) 0.2007(3) 0.6800(8) 0.085(3) Uani d . 1 1
H H11A 0.4608 0.2083 0.5980 0.128 Uiso calc R 1 1
H H11B 0.4950 0.2235 0.7219 0.128 Uiso calc R 1 1
H H11C 0.4072 0.1989 0.7102 0.128 Uiso calc R 1 1
C C12 0.5195(4) 0.1314(3) 0.5891(6) 0.081(3) Uani d . 1 1
H H12A 0.5075 0.1503 0.5224 0.121 Uiso calc R 1 1
H H12B 0.4823 0.1057 0.5873 0.121 Uiso calc R 1 1
H H12C 0.5773 0.1214 0.5867 0.121 Uiso calc R 1 1
C C13 0.9350(5) 0.0958(3) 1.1115(8) 0.082(3) Uani d . 1 1
H H13A 0.9939 0.0979 1.1336 0.123 Uiso calc R 1 1
H H13B 0.9301 0.0861 1.0312 0.123 Uiso calc R 1 1
H H13C 0.9075 0.0743 1.1612 0.123 Uiso calc R 1 1
C C14 0.9511(6) 0.1717(3) 1.1833(9) 0.107(4) Uani d . 1 1
H H14A 1.0073 0.1595 1.1913 0.161 Uiso calc R 1 1
H H14B 0.9293 0.1782 1.2596 0.161 Uiso calc R 1 1
H H14C 0.9529 0.1989 1.1377 0.161 Uiso calc R 1 1
C C15 0.8026(5) 0.22773(18) 0.9958(5) 0.0497(16) Uani d . 1 1
H H15A 0.7857 0.2585 1.0074 0.074 Uiso calc R 1 1
H H15B 0.7776 0.2165 0.9241 0.074 Uiso calc R 1 1
H H15C 0.8633 0.2261 0.9912 0.074 Uiso calc R 1 1
C C16 0.7480(7) 0.2263(2) 1.1976(6) 0.094(3) Uani d . 1 1
H H16A 0.7395 0.2573 1.1753 0.141 Uiso calc R 1 1
H H16B 0.7915 0.2246 1.2574 0.141 Uiso calc R 1 1
H H16C 0.6961 0.2142 1.2274 0.141 Uiso calc R 1 1
C C17 0.6491(5) 0.1205(3) 1.1866(7) 0.079(2) Uani d . 1 1
H H17A 0.6266 0.1062 1.2552 0.119 Uiso calc R 1 1
H H17B 0.6347 0.1029 1.1184 0.119 Uiso calc R 1 1
H H17C 0.6255 0.1502 1.1786 0.119 Uiso calc R 1 1
C C18 0.7782(8) 0.1066(4) 1.3086(7) 0.127(4) Uani d . 1 1
H H18A 0.7343 0.0946 1.3572 0.190 Uiso calc R 1 1
H H18B 0.8065 0.1309 1.3492 0.190 Uiso calc R 1 1
H H18C 0.8184 0.0833 1.2915 0.190 Uiso calc R 1 1
C C19 1.0209(4) 0.0276(2) 0.8615(7) 0.0601(19) Uani d . 1 1
H H19A 1.0731 0.0180 0.8982 0.090 Uiso calc R 1 1
H H19B 1.0027 0.0055 0.8050 0.090 Uiso calc R 1 1
H H19C 0.9783 0.0311 0.9201 0.090 Uiso calc R 1 1
C C20 1.1239(4) 0.0796(3) 0.7802(8) 0.084(3) Uani d . 1 1
H H20A 1.1587 0.0611 0.8308 0.126 Uiso calc R 1 1
H H20B 1.1358 0.1109 0.7954 0.126 Uiso calc R 1 1
H H20C 1.1359 0.0728 0.6997 0.126 Uiso calc R 1 1
C C21 0.9508(4) 0.1826(2) 0.6548(9) 0.086(3) Uani d . 1 1
H H21A 0.9731 0.2118 0.6751 0.129 Uiso calc R 1 1
H H21B 0.8900 0.1834 0.6577 0.129 Uiso calc R 1 1
H H21C 0.9680 0.1747 0.5770 0.129 Uiso calc R 1 1
C C22 1.0142(6) 0.1686(3) 0.8488(7) 0.089(3) Uani d . 1 1
H H22A 1.0256 0.2001 0.8373 0.134 Uiso calc R 1 1
H H22B 1.0653 0.1536 0.8736 0.134 Uiso calc R 1 1
H H22C 0.9719 0.1651 0.9079 0.134 Uiso calc R 1 1
C C23 0.9074(4) 0.0485(2) 0.5426(6) 0.0554(17) Uani d . 1 1
H H23A 0.9127 0.0474 0.4588 0.083 Uiso calc R 1 1
H H23B 0.8488 0.0522 0.5622 0.083 Uiso calc R 1 1
H H23C 0.9285 0.0209 0.5763 0.083 Uiso calc R 1 1
C C24 1.0297(5) 0.0965(3) 0.5170(7) 0.084(3) Uani d . 1 1
H H24A 1.0173 0.0885 0.4369 0.126 Uiso calc R 1 1
H H24B 1.0776 0.0793 0.5449 0.126 Uiso calc R 1 1
H H24C 1.0426 0.1281 0.5219 0.126 Uiso calc R 1 1
W W1 0.216203(12) 0.227544(6) 0.474103(16) 0.02219(6) Uani d . 1 1
Ag Ag1 0.21748(3) 0.234393(14) 0.21359(3) 0.04001(11) Uani d . 1 1
S S1 0.33062(8) 0.21142(5) 0.37372(11) 0.0363(3) Uani d . 1 1
S S2 0.10254(8) 0.21235(5) 0.36792(12) 0.0386(3) Uani d . 1 1
S S3 0.21433(9) 0.18463(4) 0.63272(11) 0.0323(3) Uani d . 1 1
S S4 0.21647(9) 0.30058(4) 0.51424(11) 0.0357(3) Uani d . 1 1

loop_
_atom_site_aniso_label
_atom_site_aniso_U_11
_atom_site_aniso_U_22
_atom_site_aniso_U_33
_atom_site_aniso_U_12
_atom_site_aniso_U_13
_atom_site_aniso_U_23
Ho1 0.01767(10) 0.01553(10) 0.02679(12) -0.00013(8) 0.00225(8) -0.00061(8)
P1 0.0346(7) 0.0203(6) 0.0318(7) -0.0058(5) 0.0097(6) -0.0058(5)
P2 0.0199(6) 0.0338(7) 0.0291(7) 0.0049(5) 0.0001(5) 0.0050(5)
P3 0.0560(9) 0.0270(7) 0.0322(8) -0.0093(6) -0.0164(7) -0.0007(6)
P4 0.0193(6) 0.0272(6) 0.0388(8) -0.0005(5) 0.0046(5) 0.0073(5)
O1 0.0327(18) 0.0175(15) 0.0325(19) -0.0031(14) 0.0033(14) -0.0053(14)
O2 0.0207(16) 0.0306(18) 0.0339(19) 0.0021(14) 0.0016(14) -0.0015(15)
O3 0.0322(18) 0.0273(17) 0.0336(19) -0.0016(15) -0.0049(15) -0.0076(15)
O4 0.0188(16) 0.0313(18) 0.044(2) -0.0007(14) 0.0087(15) 0.0043(15)
O5 0.0260(17) 0.0270(18) 0.041(2) -0.0001(14) 0.0007(15) 0.0058(15)
O6 0.0249(17) 0.0322(18) 0.0342(19) -0.0024(15) 0.0008(15) 0.0030(15)
O7 0.059(3) 0.056(3) 0.041(2) -0.003(2) -0.001(2) 0.025(2)
O8 0.042(2) 0.0223(17) 0.0312(19) -0.0034(15) 0.0050(16) -0.0008(14)
O9 0.040(2) 0.0193(16) 0.038(2) -0.0034(15) -0.0002(16) 0.0032(15)
O10 0.105(4) 0.046(3) 0.048(3) -0.017(3) -0.013(3) 0.025(2)
N1 0.033(2) 0.025(2) 0.039(3) -0.0024(18) -0.004(2) 0.0028(19)
N2 0.042(3) 0.030(2) 0.036(3) -0.002(2) 0.003(2) 0.007(2)
N3 0.050(3) 0.031(2) 0.030(2) -0.006(2) 0.009(2) -0.0085(19)
N4 0.044(3) 0.044(3) 0.062(3) -0.017(2) 0.021(2) -0.021(3)
N5 0.064(3) 0.026(2) 0.044(3) 0.008(2) 0.016(2) 0.003(2)
N6 0.035(2) 0.035(2) 0.061(3) 0.007(2) 0.012(2) -0.006(2)
N7 0.0196(19) 0.042(2) 0.035(2) 0.0007(18) 0.0021(17) 0.0033(19)
N8 0.035(3) 0.073(4) 0.039(3) -0.002(2) -0.007(2) 0.023(3)
N9 0.074(4) 0.047(3) 0.089(5) -0.017(3) -0.051(4) -0.002(3)
N10 0.094(4) 0.028(2) 0.031(3) -0.009(3) 0.006(3) -0.005(2)
N11 0.104(5) 0.051(3) 0.041(3) -0.030(3) -0.004(3) 0.010(3)
N12 0.019(2) 0.052(3) 0.053(3) 0.004(2) 0.006(2) 0.026(2)
N13 0.039(3) 0.029(2) 0.072(4) -0.004(2) 0.011(2) 0.006(2)
N14 0.034(2) 0.064(3) 0.039(3) -0.008(2) 0.009(2) 0.007(2)
C1 0.077(5) 0.053(4) 0.031(3) -0.003(3) -0.005(3) -0.001(3)
C2 0.065(4) 0.042(3) 0.045(4) -0.007(3) 0.018(3) -0.018(3)
C3 0.031(3) 0.065(4) 0.086(5) -0.002(3) -0.002(3) 0.012(4)
C4 0.086(5) 0.060(4) 0.080(5) -0.039(4) 0.033(4) -0.026(4)
C5 0.101(6) 0.059(5) 0.074(5) 0.029(4) 0.018(5) 0.026(4)
C6 0.056(4) 0.093(6) 0.090(6) 0.019(4) 0.006(4) 0.017(5)
C7 0.057(4) 0.054(4) 0.067(5) 0.017(3) 0.022(3) -0.008(3)
C8 0.059(4) 0.042(4) 0.094(6) -0.007(3) 0.014(4) -0.013(4)
C9 0.023(3) 0.069(4) 0.051(4) -0.003(3) -0.004(2) 0.014(3)
C10 0.027(3) 0.051(3) 0.047(3) 0.001(3) 0.007(2) 0.014(3)
C11 0.059(4) 0.088(6) 0.108(7) 0.015(4) -0.018(4) 0.064(5)
C12 0.051(4) 0.153(8) 0.037(4) -0.018(5) -0.008(3) 0.002(5)
C13 0.059(5) 0.071(5) 0.114(7) -0.002(4) -0.046(5) 0.009(5)
C14 0.111(7) 0.099(7) 0.110(8) -0.049(6) -0.057(6) 0.006(6)
C15 0.079(5) 0.028(3) 0.042(4) -0.003(3) 0.006(3) -0.003(2)
C16 0.192(10) 0.046(4) 0.045(4) -0.033(5) 0.035(5) -0.023(3)
C17 0.100(6) 0.074(5) 0.065(5) -0.029(5) 0.040(5) -0.008(4)
C18 0.216(13) 0.112(8) 0.051(5) 0.006(8) -0.001(7) 0.050(5)
C19 0.034(3) 0.057(4) 0.089(5) 0.004(3) 0.008(3) 0.038(4)
C20 0.027(3) 0.119(7) 0.105(6) 0.000(4) 0.003(4) 0.074(6)
C21 0.045(4) 0.045(4) 0.170(9) 0.007(3) 0.019(5) 0.059(5)
C22 0.108(7) 0.066(5) 0.095(6) -0.050(5) 0.034(5) -0.037(5)
C23 0.047(3) 0.073(5) 0.047(4) -0.003(3) 0.004(3) -0.012(3)
C24 0.068(5) 0.135(8) 0.050(5) -0.035(5) 0.021(4) 0.011(5)
W1 0.02714(11) 0.02160(10) 0.01777(10) -0.00239(7) -0.00110(7) 0.00105(7)
Ag1 0.0619(3) 0.0377(2) 0.0204(2) 0.0004(2) -0.00013(18) 0.00237(16)
S1 0.0321(7) 0.0487(8) 0.0280(7) 0.0047(6) 0.0023(5) 0.0021(6)
S2 0.0326(7) 0.0531(8) 0.0299(7) -0.0137(6) -0.0052(5) 0.0040(6)
S3 0.0469(7) 0.0254(6) 0.0246(6) 0.0010(6) 0.0016(5) 0.0056(5)
S4 0.0566(8) 0.0220(6) 0.0285(7) -0.0040(6) 0.0004(6) 0.0015(5)

loop_
_atom_type_symbol
_atom_type_description
_atom_type_scat_dispersion_real
_atom_type_scat_dispersion_imag
_atom_type_scat_source
C C 0.0033 0.0016 'International Tables Vol C Tables 4.2.6.8 and 6.1.1.4'
H H 0.0000 0.0000 'International Tables Vol C Tables 4.2.6.8 and 6.1.1.4'
Ag Ag -0.8971 1.1015 'International Tables Vol C Tables 4.2.6.8 and 6.1.1.4'
Ho Ho -0.2175 4.6783 'International Tables Vol C Tables 4.2.6.8 and 6.1.1.4'
N N 0.0061 0.0033 'International Tables Vol C Tables 4.2.6.8 and 6.1.1.4'
O O 0.0106 0.0060 'International Tables Vol C Tables 4.2.6.8 and 6.1.1.4'
P P 0.1023 0.0942 'International Tables Vol C Tables 4.2.6.8 and 6.1.1.4'
S S 0.1246 0.1234 'International Tables Vol C Tables 4.2.6.8 and 6.1.1.4'
W W -0.8490 6.8722 'International Tables Vol C Tables 4.2.6.8 and 6.1.1.4'

loop_
_geom_angle_atom_site_label_1
_geom_angle_atom_site_label_2
_geom_angle_atom_site_label_3
_geom_angle_site_symmetry_1
_geom_angle_site_symmetry_3
_geom_angle
O3 Ho1 O2 . . 92.71(12)
O3 Ho1 O4 . . 88.84(13)
O2 Ho1 O4 . . 157.26(12)
O3 Ho1 O1 . . 158.06(12)
O2 Ho1 O1 . . 93.38(12)
O4 Ho1 O1 . . 93.58(12)
O3 Ho1 O8 . . 128.48(12)
O2 Ho1 O8 . . 80.02(12)
O4 Ho1 O8 . . 81.28(12)
O1 Ho1 O8 . . 73.39(11)
O3 Ho1 O9 . . 76.52(12)
O2 Ho1 O9 . . 78.06(12)
O4 Ho1 O9 . . 80.26(12)
O1 Ho1 O9 . . 125.39(12)
O8 Ho1 O9 . . 52.01(11)
O3 Ho1 O5 . . 79.12(12)
O2 Ho1 O5 . . 127.18(12)
O4 Ho1 O5 . . 75.38(12)
O1 Ho1 O5 . . 80.41(12)
O8 Ho1 O5 . . 143.50(11)
O9 Ho1 O5 . . 145.65(11)
O3 Ho1 O6 . . 79.85(12)
O2 Ho1 O6 . . 75.47(11)
O4 Ho1 O6 . . 127.03(12)
O1 Ho1 O6 . . 81.32(11)
O8 Ho1 O6 . . 143.41(11)
O9 Ho1 O6 . . 143.34(11)
O5 Ho1 O6 . . 51.71(11)
O3 Ho1 N2 . . 102.51(13)
O2 Ho1 N2 . . 76.59(12)
O4 Ho1 N2 . . 80.92(13)
O1 Ho1 N2 . . 99.41(12)
O8 Ho1 N2 . . 26.07(11)
O9 Ho1 N2 . . 25.99(12)
O5 Ho1 N2 . . 156.22(12)
O6 Ho1 N2 . . 152.04(12)
O3 Ho1 N1 . . 75.99(12)
O2 Ho1 N1 . . 101.25(12)
O4 Ho1 N1 . . 101.13(12)
O1 Ho1 N1 . . 82.16(12)
O8 Ho1 N1 . . 155.54(11)
O9 Ho1 N1 . . 152.43(12)
O5 Ho1 N1 . . 26.00(11)
O6 Ho1 N1 . . 25.91(11)
N2 Ho1 N1 . . 177.37(13)
O1 P1 N4 . . 108.9(2)
O1 P1 N5 . . 117.1(2)
N4 P1 N5 . . 103.4(3)
O1 P1 N3 . . 108.4(2)
N4 P1 N3 . . 115.4(3)
N5 P1 N3 . . 103.9(2)
O2 P2 N8 . . 110.8(2)
O2 P2 N6 . . 111.4(2)
N8 P2 N6 . . 107.0(3)
O2 P2 N7 . . 108.4(2)
N8 P2 N7 . . 109.7(2)
N6 P2 N7 . . 109.5(2)
O3 P3 N11 . . 111.1(3)
O3 P3 N10 . . 109.8(2)
N11 P3 N10 . . 108.5(3)
O3 P3 N9 . . 109.1(3)
N11 P3 N9 . . 108.7(3)
N10 P3 N9 . . 109.5(3)
O4 P4 N13 . . 119.6(2)
O4 P4 N12 . . 107.6(2)
N13 P4 N12 . . 104.7(3)
O4 P4 N14 . . 108.0(2)
N13 P4 N14 . . 102.7(3)
N12 P4 N14 . . 114.6(3)
P1 O1 Ho1 . . 161.2(2)
P2 O2 Ho1 . . 167.9(2)
P3 O3 Ho1 . . 167.3(2)
P4 O4 Ho1 . . 158.4(2)
N1 O5 Ho1 . . 95.6(3)
N1 O6 Ho1 . . 95.7(3)
N2 O8 Ho1 . . 96.0(3)
N2 O9 Ho1 . . 95.3(3)
O7 N1 O6 . . 121.2(4)
O7 N1 O5 . . 122.6(4)
O6 N1 O5 . . 116.1(4)
O7 N1 Ho1 . . 172.4(4)
O6 N1 Ho1 . . 58.4(2)
O5 N1 Ho1 . . 58.4(2)
O10 N2 O9 . . 122.3(4)
O10 N2 O8 . . 121.2(5)
O9 N2 O8 . . 116.5(4)
O10 N2 Ho1 . . 174.9(4)
O9 N2 Ho1 . . 58.7(2)
O8 N2 Ho1 . . 57.9(2)
C1 N3 C2 . . 113.9(5)
C1 N3 P1 . . 119.9(4)
C2 N3 P1 . . 120.5(4)
C3 N4 C4 . . 114.2(5)
C3 N4 P1 . . 120.6(4)
C4 N4 P1 . . 120.8(4)
C5 N5 C6 . . 110.0(6)
C5 N5 P1 . . 124.1(4)
C6 N5 P1 . . 121.5(4)
C7 N6 C8 . . 114.0(5)
C7 N6 P2 . . 125.3(4)
C8 N6 P2 . . 119.7(4)
C9 N7 C10 . . 114.2(4)
C9 N7 P2 . . 122.5(4)
C10 N7 P2 . . 119.9(3)
C12 N8 C11 . . 115.6(6)
C12 N8 P2 . . 120.0(5)
C11 N8 P2 . . 123.4(5)
C13 N9 C14 . . 112.9(6)
C13 N9 P3 . . 122.0(4)
C14 N9 P3 . . 124.2(6)
C16 N10 C15 . . 114.3(5)
C16 N10 P3 . . 124.7(4)
C15 N10 P3 . . 119.2(4)
C17 N11 C18 . . 116.5(7)
C17 N11 P3 . . 119.7(5)
C18 N11 P3 . . 123.8(7)
C19 N12 C20 . . 112.8(5)
C19 N12 P4 . . 122.2(4)
C20 N12 P4 . . 121.8(4)
C22 N13 C21 . . 113.2(6)
C22 N13 P4 . . 120.6(5)
C21 N13 P4 . . 123.0(5)
C24 N14 C23 . . 111.8(5)
C24 N14 P4 . . 121.0(5)
C23 N14 P4 . . 119.6(4)
N3 C1 H1A . . 109.5
N3 C1 H1B . . 109.5
H1A C1 H1B . . 109.5
N3 C1 H1C . . 109.5
H1A C1 H1C . . 109.5
H1B C1 H1C . . 109.5
N3 C2 H2A . . 109.5
N3 C2 H2B . . 109.5
H2A C2 H2B . . 109.5
N3 C2 H2C . . 109.5
H2A C2 H2C . . 109.5
H2B C2 H2C . . 109.5
N4 C3 H3A . . 109.5
N4 C3 H3B . . 109.5
H3A C3 H3B . . 109.5
N4 C3 H3C . . 109.5
H3A C3 H3C . . 109.5
H3B C3 H3C . . 109.5
N4 C4 H4A . . 109.5
N4 C4 H4B . . 109.5
H4A C4 H4B . . 109.5
N4 C4 H4C . . 109.5
H4A C4 H4C . . 109.5
H4B C4 H4C . . 109.5
N5 C5 H5A . . 109.5
N5 C5 H5B . . 109.5
H5A C5 H5B . . 109.5
N5 C5 H5C . . 109.5
H5A C5 H5C . . 109.5
H5B C5 H5C . . 109.5
N5 C6 H6A . . 109.5
N5 C6 H6B . . 109.5
H6A C6 H6B . . 109.5
N5 C6 H6C . . 109.5
H6A C6 H6C . . 109.5
H6B C6 H6C . . 109.5
N6 C7 H7A . . 109.5
N6 C7 H7B . . 109.5
H7A C7 H7B . . 109.5
N6 C7 H7C . . 109.5
H7A C7 H7C . . 109.5
H7B C7 H7C . . 109.5
N6 C8 H8A . . 109.5
N6 C8 H8B . . 109.5
H8A C8 H8B . . 109.5
N6 C8 H8C . . 109.5
H8A C8 H8C . . 109.5
H8B C8 H8C . . 109.5
N7 C9 H9A . . 109.5
N7 C9 H9B . . 109.5
H9A C9 H9B . . 109.5
N7 C9 H9C . . 109.5
H9A C9 H9C . . 109.5
H9B C9 H9C . . 109.5
N7 C10 H10A . . 109.5
N7 C10 H10B . . 109.5
H10A C10 H10B . . 109.5
N7 C10 H10C . . 109.5
H10A C10 H10C . . 109.5
H10B C10 H10C . . 109.5
N8 C11 H11A . . 109.5
N8 C11 H11B . . 109.5
H11A C11 H11B . . 109.5
N8 C11 H11C . . 109.5
H11A C11 H11C . . 109.5
H11B C11 H11C . . 109.5
N8 C12 H12A . . 109.5
N8 C12 H12B . . 109.5
H12A C12 H12B . . 109.5
N8 C12 H12C . . 109.5
H12A C12 H12C . . 109.5
H12B C12 H12C . . 109.5
N9 C13 H13A . . 109.5
N9 C13 H13B . . 109.5
H13A C13 H13B . . 109.5
N9 C13 H13C . . 109.5
H13A C13 H13C . . 109.5
H13B C13 H13C . . 109.5
N9 C14 H14A . . 109.5
N9 C14 H14B . . 109.5
H14A C14 H14B . . 109.5
N9 C14 H14C . . 109.5
H14A C14 H14C . . 109.5
H14B C14 H14C . . 109.5
N10 C15 H15A . . 109.5
N10 C15 H15B . . 109.5
H15A C15 H15B . . 109.5
N10 C15 H15C . . 109.5
H15A C15 H15C . . 109.5
H15B C15 H15C . . 109.5
N10 C16 H16A . . 109.5
N10 C16 H16B . . 109.5
H16A C16 H16B . . 109.5
N10 C16 H16C . . 109.5
H16A C16 H16C . . 109.5
H16B C16 H16C . . 109.5
N11 C17 H17A . . 109.5
N11 C17 H17B . . 109.5
H17A C17 H17B . . 109.5
N11 C17 H17C . . 109.5
H17A C17 H17C . . 109.5
H17B C17 H17C . . 109.5
N11 C18 H18A . . 109.5
N11 C18 H18B . . 109.5
H18A C18 H18B . . 109.5
N11 C18 H18C . . 109.5
H18A C18 H18C . . 109.5
H18B C18 H18C . . 109.5
N12 C19 H19A . . 109.5
N12 C19 H19B . . 109.5
H19A C19 H19B . . 109.5
N12 C19 H19C . . 109.5
H19A C19 H19C . . 109.5
H19B C19 H19C . . 109.5
N12 C20 H20A . . 109.5
N12 C20 H20B . . 109.5
H20A C20 H20B . . 109.5
N12 C20 H20C . . 109.5
H20A C20 H20C . . 109.5
H20B C20 H20C . . 109.5
N13 C21 H21A . . 109.5
N13 C21 H21B . . 109.5
H21A C21 H21B . . 109.5
N13 C21 H21C . . 109.5
H21A C21 H21C . . 109.5
H21B C21 H21C . . 109.5
N13 C22 H22A . . 109.5
N13 C22 H22B . . 109.5
H22A C22 H22B . . 109.5
N13 C22 H22C . . 109.5
H22A C22 H22C . . 109.5
H22B C22 H22C . . 109.5
N14 C23 H23A . . 109.5
N14 C23 H23B . . 109.5
H23A C23 H23B . . 109.5
N14 C23 H23C . . 109.5
H23A C23 H23C . . 109.5
H23B C23 H23C . . 109.5
N14 C24 H24A . . 109.5
N14 C24 H24B . . 109.5
H24A C24 H24B . . 109.5
N14 C24 H24C . . 109.5
H24A C24 H24C . . 109.5
H24B C24 H24C . . 109.5
S2 W1 S1 . . 109.79(5)
S2 W1 S3 . . 108.15(5)
S1 W1 S3 . . 108.71(5)
S2 W1 S4 . . 108.28(6)
S1 W1 S4 . . 108.68(5)
S3 W1 S4 . . 113.21(5)
S2 W1 Ag1 . 4_566 125.57(4)
S1 W1 Ag1 . 4_566 124.63(4)
S3 W1 Ag1 . 4_566 57.61(4)
S4 W1 Ag1 . 4_566 55.61(3)
S2 W1 Ag1 . . 58.81(4)
S1 W1 Ag1 . . 58.61(4)
S3 W1 Ag1 . . 148.78(4)
S4 W1 Ag1 . . 98.01(4)
Ag1 W1 Ag1 4_566 . 153.608(10)
S4 Ag1 S3 4_565 4_565 93.54(4)
S4 Ag1 S1 4_565 . 121.32(5)
S3 Ag1 S1 4_565 . 120.05(5)
S4 Ag1 S2 4_565 . 120.71(5)
S3 Ag1 S2 4_565 . 117.52(5)
S1 Ag1 S2 . . 86.54(4)
S4 Ag1 W1 4_565 4_565 47.00(3)
S3 Ag1 W1 4_565 4_565 46.55(3)
S1 Ag1 W1 . 4_565 137.47(4)
S2 Ag1 W1 . 4_565 135.92(4)
S4 Ag1 W1 4_565 . 151.54(3)
S3 Ag1 W1 4_565 . 114.88(3)
S1 Ag1 W1 . . 45.85(3)
S2 Ag1 W1 . . 45.60(3)
W1 Ag1 W1 4_565 . 161.429(17)
W1 S1 Ag1 . . 75.54(4)
W1 S2 Ag1 . . 75.59(4)
W1 S3 Ag1 . 4_566 75.84(4)
W1 S4 Ag1 . 4_566 77.39(4)

loop_
_geom_bond_atom_site_label_1
_geom_bond_atom_site_label_2
_geom_bond_site_symmetry_2
_geom_bond_distance
Ho1 O3 . 2.235(3)
Ho1 O2 . 2.245(3)
Ho1 O4 . 2.255(3)
Ho1 O1 . 2.269(3)
Ho1 O8 . 2.448(3)
Ho1 O9 . 2.465(3)
Ho1 O5 . 2.471(3)
Ho1 O6 . 2.472(3)
Ho1 N2 . 2.872(4)
Ho1 N1 . 2.888(4)
P1 O1 . 1.477(3)
P1 N4 . 1.626(5)
P1 N5 . 1.646(5)
P1 N3 . 1.646(4)
P2 O2 . 1.491(3)
P2 N8 . 1.618(5)
P2 N6 . 1.634(5)
P2 N7 . 1.637(4)
P3 O3 . 1.478(3)
P3 N11 . 1.603(6)
P3 N10 . 1.613(5)
P3 N9 . 1.651(6)
P4 O4 . 1.492(3)
P4 N13 . 1.611(5)
P4 N12 . 1.622(4)
P4 N14 . 1.644(5)
O5 N1 . 1.272(5)
O6 N1 . 1.268(5)
O7 N1 . 1.224(5)
O8 N2 . 1.269(5)
O9 N2 . 1.264(5)
O10 N2 . 1.219(6)
N3 C1 . 1.449(7)
N3 C2 . 1.476(7)
N4 C3 . 1.456(8)
N4 C4 . 1.476(8)
N5 C5 . 1.434(8)
N5 C6 . 1.451(8)
N6 C7 . 1.454(7)
N6 C8 . 1.476(8)
N7 C9 . 1.464(6)
N7 C10 . 1.464(7)
N8 C12 . 1.434(9)
N8 C11 . 1.482(9)
N9 C13 . 1.422(9)
N9 C14 . 1.463(9)
N10 C16 . 1.466(8)
N10 C15 . 1.469(7)
N11 C17 . 1.447(10)
N11 C18 . 1.470(9)
N12 C19 . 1.448(7)
N12 C20 . 1.469(7)
N13 C22 . 1.460(9)
N13 C21 . 1.469(8)
N14 C24 . 1.459(8)
N14 C23 . 1.461(8)
C1 H1A . 0.9600
C1 H1B . 0.9600
C1 H1C . 0.9600
C2 H2A . 0.9600
C2 H2B . 0.9600
C2 H2C . 0.9600
C3 H3A . 0.9600
C3 H3B . 0.9600
C3 H3C . 0.9600
C4 H4A . 0.9600
C4 H4B . 0.9600
C4 H4C . 0.9600
C5 H5A . 0.9600
C5 H5B . 0.9600
C5 H5C . 0.9600
C6 H6A . 0.9600
C6 H6B . 0.9600
C6 H6C . 0.9600
C7 H7A . 0.9600
C7 H7B . 0.9600
C7 H7C . 0.9600
C8 H8A . 0.9600
C8 H8B . 0.9600
C8 H8C . 0.9600
C9 H9A . 0.9600
C9 H9B . 0.9600
C9 H9C . 0.9600
C10 H10A . 0.9600
C10 H10B . 0.9600
C10 H10C . 0.9600
C11 H11A . 0.9600
C11 H11B . 0.9600
C11 H11C . 0.9600
C12 H12A . 0.9600
C12 H12B . 0.9600
C12 H12C . 0.9600
C13 H13A . 0.9600
C13 H13B . 0.9600
C13 H13C . 0.9600
C14 H14A . 0.9600
C14 H14B . 0.9600
C14 H14C . 0.9600
C15 H15A . 0.9600
C15 H15B . 0.9600
C15 H15C . 0.9600
C16 H16A . 0.9600
C16 H16B . 0.9600
C16 H16C . 0.9600
C17 H17A . 0.9600
C17 H17B . 0.9600
C17 H17C . 0.9600
C18 H18A . 0.9600
C18 H18B . 0.9600
C18 H18C . 0.9600
C19 H19A . 0.9600
C19 H19B . 0.9600
C19 H19C . 0.9600
C20 H20A . 0.9600
C20 H20B . 0.9600
C20 H20C . 0.9600
C21 H21A . 0.9600
C21 H21B . 0.9600
C21 H21C . 0.9600
C22 H22A . 0.9600
C22 H22B . 0.9600
C22 H22C . 0.9600
C23 H23A . 0.9600
C23 H23B . 0.9600
C23 H23C . 0.9600
C24 H24A . 0.9600
C24 H24B . 0.9600
C24 H24C . 0.9600
W1 S2 . 2.1929(14)
W1 S1 . 2.2026(14)
W1 S3 . 2.2085(12)
W1 S4 . 2.2106(13)
W1 Ag1 4_566 2.9498(6)
W1 Ag1 . 2.9727(7)
Ag1 S4 4_565 2.4942(14)
Ag1 S3 4_565 2.5689(14)
Ag1 S1 . 2.6206(15)
Ag1 S2 . 2.6257(16)
Ag1 W1 4_565 2.9498(6)
S3 Ag1 4_566 2.5689(14)
S4 Ag1 4_566 2.4942(14)
